data_7235603
loop_
_publ_author_name
'Liu, Jing-Yu'
'Tao, Ping'
'Wang, Yong-Xia'
'Li, Yue-Sheng'

_publ_section_title
;
 Highly active half-sandwich chromium(iii) catalysts bearing
 bis(imino)pyrrole ligands for ethylene (co)polymerization
;
_journal_issue 37
_journal_name_full 'RSC Adv.'
_journal_page_first 19433
_journal_paper_doi 10.1039/C4RA02039A
_journal_volume 4
_journal_year 2014
_chemical_formula_sum 'C35 H43 Cl Cr N3'
_chemical_formula_weight 593.17
_space_group_IT_number 61
_space_group_name_Hall '-P 2ac 2ab'
_space_group_name_H-M_alt 'P b c a'
_symmetry_cell_setting orthorhombic
_symmetry_space_group_name_H-M 'P b c a'
_atom_sites_solution_hydrogens geom
_atom_sites_solution_primary direct
_atom_sites_solution_secondary difmap
_audit_creation_method SHELXL-97
_cell_angle_alpha 90.00
_cell_angle_beta 90.00
_cell_angle_gamma 90.00
_cell_formula_units_Z 8
_cell_length_a 18.7272(13)
_cell_length_b 11.8149(8)
_cell_length_c 29.400(2)
_cell_measurement_temperature 185(2)
_cell_volume 6505.0(8)
_computing_structure_refinement 'SHELXL-97 (Sheldrick, 1997)'
_computing_structure_solution 'SHELXS-97 (Sheldrick, 1990)'
_diffrn_ambient_temperature 185(2)
_diffrn_measured_fraction_theta_full 0.999
_diffrn_measured_fraction_theta_max 0.999
_diffrn_radiation_monochromator graphite
_diffrn_radiation_source 'fine-focus sealed tube'
_diffrn_radiation_type MoK\a
_diffrn_radiation_wavelength 0.71073
_diffrn_reflns_av_R_equivalents 0.1032
_diffrn_reflns_av_sigmaI/netI 0.0648
_diffrn_reflns_limit_h_max 22
_diffrn_reflns_limit_h_min -22
_diffrn_reflns_limit_k_max 14
_diffrn_reflns_limit_k_min -12
_diffrn_reflns_limit_l_max 34
_diffrn_reflns_limit_l_min -34
_diffrn_reflns_number 36643
_diffrn_reflns_theta_full 25.04
_diffrn_reflns_theta_max 25.04
_diffrn_reflns_theta_min 1.76
_exptl_absorpt_coefficient_mu 0.461
_exptl_absorpt_correction_T_max 0.9341
_exptl_absorpt_correction_T_min 0.8666
_exptl_absorpt_correction_type multi-scan
_exptl_crystal_colour green
_exptl_crystal_density_diffrn 1.211
_exptl_crystal_density_method 'not measured'
_exptl_crystal_description block
_exptl_crystal_F_000 2520
_exptl_crystal_size_max 0.32
_exptl_crystal_size_mid 0.23
_exptl_crystal_size_min 0.15
_refine_diff_density_max 0.660
_refine_diff_density_min -0.594
_refine_diff_density_rms 0.074
_refine_ls_extinction_method none
_refine_ls_goodness_of_fit_ref 1.018
_refine_ls_hydrogen_treatment constr
_refine_ls_matrix_type full
_refine_ls_number_parameters 369
_refine_ls_number_reflns 5747
_refine_ls_number_restraints 0
_refine_ls_restrained_S_all 1.018
_refine_ls_R_factor_all 0.1210
_refine_ls_R_factor_gt 0.0742
_refine_ls_shift/su_max 0.002
_refine_ls_shift/su_mean 0.000
_refine_ls_structure_factor_coef Fsqd
_refine_ls_weighting_details 'calc w=1/[\s^2^(Fo^2^)+(0.0869P)^2^+9.4529P] where P=(Fo^2^+2Fc^2^)/3'
_refine_ls_weighting_scheme calc
_refine_ls_wR_factor_gt 0.1683
_refine_ls_wR_factor_ref 0.1978
_reflns_number_gt 3649
_reflns_number_total 5747
_reflns_threshold_expression >2sigma(I)
_cod_data_source_file c4ra02039a2.cif
_cod_data_source_block 216
_cod_original_sg_symbol_H-M Pbca
_cod_database_code 7235603

loop_
_symmetry_equiv_pos_as_xyz
'x, y, z'
'-x+1/2, -y, z+1/2'
'-x, y+1/2, -z+1/2'
'x+1/2, -y+1/2, -z'
'-x, -y, -z'
'x-1/2, y, -z-1/2'
'x, -y-1/2, z-1/2'
'-x-1/2, y-1/2, z'

loop_
_atom_site_label
_atom_site_type_symbol
_atom_site_fract_x
_atom_site_fract_y
_atom_site_fract_z
_atom_site_U_iso_or_equiv
_atom_site_adp_type
_atom_site_occupancy
_atom_site_symmetry_multiplicity
_atom_site_calc_flag
_atom_site_refinement_flags
Cr1 Cr 0.15749(4) 0.86697(6) 0.15387(2) 0.0312(2) Uani 1 1 d .
Cl1 Cl 0.26855(7) 0.83834(14) 0.18191(5) 0.0605(4) Uani 1 1 d .
N1 N 0.16402(19) 0.7358(3) 0.11016(12) 0.0341(9) Uani 1 1 d .
N2 N 0.09613(19) 0.7498(3) 0.18936(12) 0.0360(9) Uani 1 1 d .
N3 N 0.2775(2) 0.7451(3) 0.01105(12) 0.0408(10) Uani 1 1 d .
C18 C 0.3204(3) 0.8240(4) -0.01287(16) 0.0436(12) Uani 1 1 d .
C6 C 0.1945(2) 0.7052(4) 0.07017(15) 0.0353(11) Uani 1 1 d .
C11 C 0.0514(2) 0.7662(4) 0.22859(16) 0.0374(11) Uani 1 1 d .
C17 C 0.2440(3) 0.7782(4) 0.04635(15) 0.0384(11) Uani 1 1 d .
H17 H 0.2518 0.8529 0.0573 0.046 Uiso 1 1 calc R
C9 C 0.1264(3) 0.6427(4) 0.12476(17) 0.0436(12) Uani 1 1 d .
C23 C 0.2876(3) 0.9054(5) -0.04070(16) 0.0494(14) Uani 1 1 d .
C10 C 0.0918(3) 0.6549(5) 0.16770(17) 0.0495(14) Uani 1 1 d .
H10 H 0.0658 0.5935 0.1803 0.059 Uiso 1 1 calc R
C19 C 0.3955(3) 0.8119(5) -0.01070(18) 0.0524(14) Uani 1 1 d .
C7 C 0.1739(3) 0.5944(5) 0.05851(17) 0.0466(13) Uani 1 1 d .
H7 H 0.1867 0.5542 0.0317 0.056 Uiso 1 1 calc R
C22 C 0.3319(4) 0.9786(5) -0.06478(19) 0.0658(17) Uani 1 1 d .
H22 H 0.3111 1.0346 -0.0838 0.079 Uiso 1 1 calc R
C5 C 0.1389(6) 1.0030(7) 0.1032(2) 0.099(3) Uani 1 1 d .
H5 H 0.1499 0.9993 0.0699 0.119 Uiso 1 1 calc R
C30 C 0.4293(3) 0.7195(5) 0.0176(2) 0.0575(15) Uani 1 1 d .
H30 H 0.3943 0.6557 0.0192 0.069 Uiso 1 1 calc R
C20 C 0.4362(3) 0.8896(5) -0.0353(2) 0.0665(17) Uani 1 1 d .
H20 H 0.4868 0.8853 -0.0338 0.080 Uiso 1 1 calc R
C31 C 0.4431(3) 0.7590(5) 0.0661(2) 0.0667(17) Uani 1 1 d .
H31A H 0.4748 0.8249 0.0656 0.100 Uiso 1 1 calc R
H31B H 0.4655 0.6978 0.0834 0.100 Uiso 1 1 calc R
H31C H 0.3977 0.7798 0.0804 0.100 Uiso 1 1 calc R
C16 C -0.0212(3) 0.7728(7) 0.2233(2) 0.075(2) Uani 1 1 d .
C8 C 0.1317(3) 0.5558(5) 0.09323(18) 0.0566(15) Uani 1 1 d .
H8 H 0.1101 0.4832 0.0953 0.068 Uiso 1 1 calc R
C2 C 0.0804(4) 1.0039(6) 0.1702(3) 0.082(2) Uani 1 1 d .
H2 H 0.0418 1.0003 0.1937 0.098 Uiso 1 1 calc R
C33 C 0.2074(3) 0.9104(5) -0.04573(19) 0.0592(15) Uani 1 1 d .
H33 H 0.1867 0.9053 -0.0144 0.071 Uiso 1 1 calc R
C21 C 0.4053(4) 0.9718(6) -0.0616(2) 0.076(2) Uani 1 1 d .
H21 H 0.4344 1.0243 -0.0776 0.091 Uiso 1 1 calc R
C3 C 0.1461(5) 1.0462(5) 0.1762(3) 0.081(2) Uani 1 1 d .
H3 H 0.1650 1.0782 0.2053 0.097 Uiso 1 1 calc R
C32 C 0.4974(4) 0.6727(6) -0.0035(3) 0.094(2) Uani 1 1 d .
H32A H 0.4898 0.6594 -0.0360 0.141 Uiso 1 1 calc R
H32B H 0.5101 0.6013 0.0114 0.141 Uiso 1 1 calc R
H32C H 0.5363 0.7274 0.0006 0.141 Uiso 1 1 calc R
C25 C 0.1912(5) 0.8592(12) 0.3106(3) 0.189(7) Uani 1 1 d .
H25A H 0.1664 0.8529 0.3399 0.283 Uiso 1 1 calc R
H25B H 0.1817 0.9338 0.2973 0.283 Uiso 1 1 calc R
H25C H 0.2427 0.8501 0.3153 0.283 Uiso 1 1 calc R
C4 C 0.1816(4) 1.0448(5) 0.1359(3) 0.086(2) Uani 1 1 d .
H4 H 0.2305 1.0761 0.1308 0.103 Uiso 1 1 calc R
C12 C 0.0818(3) 0.7790(7) 0.27069(19) 0.075(2) Uani 1 1 d .
C15 C -0.0633(3) 0.7935(7) 0.2610(3) 0.083(2) Uani 1 1 d .
H15 H -0.1136 0.7981 0.2574 0.100 Uiso 1 1 calc R
C14 C -0.0353(4) 0.8072(6) 0.3021(3) 0.080(2) Uani 1 1 d .
H14 H -0.0653 0.8225 0.3274 0.096 Uiso 1 1 calc R
C28 C -0.1074(5) 0.8231(18) 0.1631(4) 0.293(12) Uani 1 1 d .
H28A H -0.1526 0.8131 0.1795 0.439 Uiso 1 1 calc R
H28B H -0.1154 0.8117 0.1305 0.439 Uiso 1 1 calc R
H28C H -0.0893 0.8998 0.1683 0.439 Uiso 1 1 calc R
C29 C -0.0968(5) 0.6227(14) 0.1826(3) 0.205(8) Uani 1 1 d .
H29A H -0.1304 0.6233 0.2082 0.308 Uiso 1 1 calc R
H29B H -0.0606 0.5642 0.1877 0.308 Uiso 1 1 calc R
H29C H -0.1227 0.6064 0.1544 0.308 Uiso 1 1 calc R
C13 C 0.0367(4) 0.7990(8) 0.3078(2) 0.104(3) Uani 1 1 d .
H13 H 0.0566 0.8071 0.3373 0.125 Uiso 1 1 calc R
C1 C 0.0735(4) 0.9731(6) 0.1241(3) 0.089(2) Uani 1 1 d .
H1 H 0.0291 0.9465 0.1085 0.107 Uiso 1 1 calc R
C35 C 0.1803(4) 0.8071(6) -0.0723(2) 0.086(2) Uani 1 1 d .
H35A H 0.2022 0.8062 -0.1026 0.129 Uiso 1 1 calc R
H35B H 0.1283 0.8114 -0.0754 0.129 Uiso 1 1 calc R
H35C H 0.1932 0.7378 -0.0560 0.129 Uiso 1 1 calc R
C26 C 0.1802(8) 0.6469(19) 0.2911(5) 0.298(14) Uani 1 1 d .
H26A H 0.1581 0.6306 0.3205 0.447 Uiso 1 1 calc R
H26B H 0.2321 0.6377 0.2935 0.447 Uiso 1 1 calc R
H26C H 0.1616 0.5944 0.2681 0.447 Uiso 1 1 calc R
C27 C -0.0583(4) 0.7453(14) 0.1786(3) 0.176(6) Uani 1 1 d .
H27 H -0.0204 0.7386 0.1548 0.211 Uiso 1 1 calc R
C24 C 0.1635(4) 0.7645(14) 0.2775(2) 0.162(6) Uani 1 1 d .
H24 H 0.1866 0.7778 0.2473 0.194 Uiso 1 1 calc R
C34 C 0.1786(4) 1.0182(6) -0.0671(2) 0.088(2) Uani 1 1 d .
H34A H 0.1960 1.0838 -0.0500 0.133 Uiso 1 1 calc R
H34B H 0.1262 1.0170 -0.0664 0.133 Uiso 1 1 calc R
H34C H 0.1949 1.0233 -0.0987 0.133 Uiso 1 1 calc R

loop_
_atom_site_aniso_label
_atom_site_aniso_U_11
_atom_site_aniso_U_22
_atom_site_aniso_U_33
_atom_site_aniso_U_23
_atom_site_aniso_U_13
_atom_site_aniso_U_12
Cr1 0.0304(4) 0.0311(4) 0.0322(4) 0.0019(3) 0.0028(3) 0.0014(3)
Cl1 0.0360(7) 0.0784(11) 0.0671(9) -0.0060(8) -0.0114(6) 0.0016(6)
N1 0.036(2) 0.036(2) 0.0308(19) -0.0015(17) -0.0003(17) -0.0010(17)
N2 0.036(2) 0.039(2) 0.033(2) -0.0017(18) 0.0050(17) -0.0076(18)
N3 0.049(2) 0.044(2) 0.030(2) -0.0021(19) 0.0083(18) -0.0029(19)
C18 0.063(3) 0.037(3) 0.031(3) -0.006(2) 0.010(2) -0.007(2)
C6 0.038(3) 0.038(3) 0.030(2) -0.001(2) -0.002(2) -0.001(2)
C11 0.033(2) 0.038(3) 0.041(3) 0.000(2) 0.010(2) -0.007(2)
C17 0.049(3) 0.034(3) 0.033(3) 0.000(2) -0.003(2) 0.001(2)
C9 0.046(3) 0.042(3) 0.043(3) -0.005(2) 0.007(2) -0.016(2)
C23 0.076(4) 0.045(3) 0.027(3) -0.008(2) 0.007(3) -0.010(3)
C10 0.045(3) 0.054(4) 0.049(3) -0.003(3) 0.014(2) -0.018(3)
C19 0.061(3) 0.049(3) 0.047(3) -0.009(3) 0.018(3) -0.008(3)
C7 0.051(3) 0.052(3) 0.036(3) -0.010(2) 0.006(2) -0.007(3)
C22 0.105(5) 0.053(4) 0.039(3) 0.004(3) 0.003(3) -0.012(4)
C5 0.171(9) 0.073(5) 0.053(4) 0.031(4) 0.040(5) 0.081(6)
C30 0.053(3) 0.049(4) 0.070(4) -0.005(3) 0.011(3) -0.004(3)
C20 0.064(4) 0.065(4) 0.070(4) 0.000(3) 0.024(3) -0.017(3)
C31 0.078(4) 0.047(4) 0.075(4) 0.003(3) -0.005(3) -0.001(3)
C16 0.037(3) 0.137(6) 0.051(4) 0.014(4) 0.008(3) -0.003(4)
C8 0.065(3) 0.050(3) 0.055(3) -0.015(3) 0.015(3) -0.024(3)
C2 0.092(5) 0.065(5) 0.089(5) 0.027(4) 0.043(4) 0.046(4)
C33 0.084(4) 0.052(4) 0.042(3) 0.004(3) -0.007(3) 0.000(3)
C21 0.111(6) 0.064(4) 0.053(4) 0.009(3) 0.026(4) -0.035(4)
C3 0.124(7) 0.039(4) 0.081(5) -0.016(3) 0.013(5) 0.017(4)
C32 0.077(5) 0.088(5) 0.117(6) -0.021(5) 0.020(4) 0.014(4)
C25 0.110(7) 0.36(2) 0.095(7) 0.052(10) -0.049(6) -0.104(10)
C4 0.106(6) 0.035(4) 0.117(7) 0.022(4) 0.044(5) 0.005(4)
C12 0.045(3) 0.138(7) 0.041(3) -0.005(4) 0.011(3) -0.008(4)
C15 0.044(3) 0.118(6) 0.088(5) 0.011(5) 0.030(4) 0.006(4)
C14 0.074(5) 0.078(5) 0.088(5) -0.034(4) 0.053(4) -0.023(4)
C28 0.051(5) 0.65(4) 0.174(11) 0.231(17) 0.009(6) 0.070(11)
C29 0.093(7) 0.42(2) 0.102(7) -0.085(11) 0.000(6) -0.091(11)
C13 0.085(5) 0.177(9) 0.050(4) -0.033(5) 0.022(4) -0.040(5)
C1 0.084(5) 0.076(5) 0.106(6) 0.013(5) -0.037(5) 0.038(4)
C35 0.092(5) 0.074(5) 0.092(5) -0.018(4) -0.031(4) 0.009(4)
C26 0.241(16) 0.51(3) 0.137(11) -0.077(16) -0.065(11) 0.28(2)
C27 0.037(4) 0.42(2) 0.075(6) 0.040(9) -0.004(4) -0.025(8)
C24 0.069(5) 0.38(2) 0.036(4) -0.002(7) 0.006(4) -0.024(8)
C34 0.118(6) 0.074(5) 0.073(5) -0.001(4) -0.010(4) 0.023(4)

loop_
_atom_type_symbol
_atom_type_description
_atom_type_scat_dispersion_real
_atom_type_scat_dispersion_imag
_atom_type_scat_source
C C 0.0033 0.0016 'International Tables Vol C Tables 4.2.6.8 and 6.1.1.4'
H H 0.0000 0.0000 'International Tables Vol C Tables 4.2.6.8 and 6.1.1.4'
N N 0.0061 0.0033 'International Tables Vol C Tables 4.2.6.8 and 6.1.1.4'
Cl Cl 0.1484 0.1585 'International Tables Vol C Tables 4.2.6.8 and 6.1.1.4'
Cr Cr 0.3209 0.6236 'International Tables Vol C Tables 4.2.6.8 and 6.1.1.4'

loop_
_geom_angle_atom_site_label_1
_geom_angle_atom_site_label_2
_geom_angle_atom_site_label_3
_geom_angle
N1 Cr1 N2 80.88(15)
N1 Cr1 C1 103.2(2)
N2 Cr1 C1 100.7(3)
N1 Cr1 C4 124.4(3)
N2 Cr1 C4 149.8(2)
C1 Cr1 C4 60.5(3)
N1 Cr1 C5 98.0(2)
N2 Cr1 C5 137.1(3)
C1 Cr1 C5 37.4(3)
C4 Cr1 C5 35.3(3)
N1 Cr1 C2 137.4(3)
N2 Cr1 C2 91.0(2)
C1 Cr1 C2 37.2(3)
C4 Cr1 C2 59.5(3)
C5 Cr1 C2 61.0(2)
N1 Cr1 C3 157.5(2)
N2 Cr1 C3 115.6(2)
C1 Cr1 C3 60.4(3)
C4 Cr1 C3 35.6(3)
C5 Cr1 C3 59.6(3)
C2 Cr1 C3 35.1(3)
N1 Cr1 Cl1 93.53(11)
N2 Cr1 Cl1 103.03(11)
C1 Cr1 Cl1 152.8(2)
C4 Cr1 Cl1 92.4(2)
C5 Cr1 Cl1 119.8(3)
C2 Cr1 Cl1 128.9(3)
C3 Cr1 Cl1 97.0(2)
C6 N1 C9 105.9(4)
C6 N1 Cr1 141.5(3)
C9 N1 Cr1 112.6(3)
C10 N2 C11 118.4(4)
C10 N2 Cr1 111.4(3)
C11 N2 Cr1 129.4(3)
C17 N3 C18 118.8(4)
C23 C18 C19 122.1(5)
C23 C18 N3 119.4(5)
C19 C18 N3 118.3(5)
N1 C6 C7 110.1(4)
N1 C6 C17 122.0(4)
C7 C6 C17 127.8(4)
C12 C11 C16 120.6(5)
C12 C11 N2 119.8(4)
C16 C11 N2 119.6(5)
N3 C17 C6 121.8(4)
N3 C17 H17 119.1
C6 C17 H17 119.1
N1 C9 C8 110.3(4)
N1 C9 C10 115.4(4)
C8 C9 C10 134.3(5)
C22 C23 C18 117.4(6)
C22 C23 C33 121.2(6)
C18 C23 C33 121.3(5)
N2 C10 C9 119.7(5)
N2 C10 H10 120.1
C9 C10 H10 120.1
C20 C19 C18 116.9(6)
C20 C19 C30 122.1(5)
C18 C19 C30 121.0(5)
C8 C7 C6 106.7(4)
C8 C7 H7 126.7
C6 C7 H7 126.7
C21 C22 C23 121.5(6)
C21 C22 H22 119.2
C23 C22 H22 119.2
C4 C5 C1 107.2(6)
C4 C5 Cr1 72.1(4)
C1 C5 Cr1 70.4(3)
C4 C5 H5 126.3
C1 C5 H5 126.3
Cr1 C5 H5 126.3
C19 C30 C32 112.9(5)
C19 C30 C31 111.4(5)
C32 C30 C31 110.5(5)
C19 C30 H30 107.2
C32 C30 H30 107.2
C31 C30 H30 107.2
C21 C20 C19 121.9(6)
C21 C20 H20 119.0
C19 C20 H20 119.0
C30 C31 H31A 109.5
C30 C31 H31B 109.5
H31A C31 H31B 109.5
C30 C31 H31C 109.5
H31A C31 H31C 109.5
H31B C31 H31C 109.5
C11 C16 C15 118.9(6)
C11 C16 C27 122.6(6)
C15 C16 C27 118.1(6)
C7 C8 C9 107.0(5)
C7 C8 H8 126.5
C9 C8 H8 126.5
C3 C2 C1 107.9(7)
C3 C2 Cr1 72.7(4)
C1 C2 Cr1 70.4(3)
C3 C2 H2 126.0
C1 C2 H2 126.0
Cr1 C2 H2 126.0
C23 C33 C34 115.2(5)
C23 C33 C35 110.3(5)
C34 C33 C35 109.8(5)
C23 C33 H33 107.0
C34 C33 H33 107.0
C35 C33 H33 107.0
C20 C21 C22 120.0(6)
C20 C21 H21 120.0
C22 C21 H21 120.0
C2 C3 C4 109.2(7)
C2 C3 Cr1 72.2(4)
C4 C3 Cr1 71.6(4)
C2 C3 H3 125.3
C4 C3 H3 125.3
Cr1 C3 H3 125.3
C30 C32 H32A 109.5
C30 C32 H32B 109.5
H32A C32 H32B 109.5
C30 C32 H32C 109.5
H32A C32 H32C 109.5
H32B C32 H32C 109.5
C24 C25 H25A 109.5
C24 C25 H25B 109.5
H25A C25 H25B 109.5
C24 C25 H25C 109.5
H25A C25 H25C 109.5
H25B C25 H25C 109.5
C5 C4 C3 109.7(7)
C5 C4 Cr1 72.6(4)
C3 C4 Cr1 72.8(4)
C5 C4 H4 125.0
C3 C4 H4 125.0
Cr1 C4 H4 125.0
C11 C12 C13 118.1(6)
C11 C12 C24 120.9(5)
C13 C12 C24 120.9(6)
C14 C15 C16 121.8(6)
C14 C15 H15 119.1
C16 C15 H15 119.1
C15 C14 C13 119.6(6)
C15 C14 H14 120.2
C13 C14 H14 120.2
C27 C28 H28A 109.5
C27 C28 H28B 109.5
H28A C28 H28B 109.5
C27 C28 H28C 109.5
H28A C28 H28C 109.5
H28B C28 H28C 109.5
C27 C29 H29A 109.5
C27 C29 H29B 109.5
H29A C29 H29B 109.5
C27 C29 H29C 109.5
H29A C29 H29C 109.5
H29B C29 H29C 109.5
C14 C13 C12 120.9(7)
C14 C13 H13 119.5
C12 C13 H13 119.5
C2 C1 C5 105.9(7)
C2 C1 Cr1 72.4(3)
C5 C1 Cr1 72.3(4)
C2 C1 H1 126.8
C5 C1 H1 126.8
Cr1 C1 H1 126.8
C33 C35 H35A 109.5
C33 C35 H35B 109.5
H35A C35 H35B 109.5
C33 C35 H35C 109.5
H35A C35 H35C 109.5
H35B C35 H35C 109.5
C24 C26 H26A 109.5
C24 C26 H26B 109.5
H26A C26 H26B 109.5
C24 C26 H26C 109.5
H26A C26 H26C 109.5
H26B C26 H26C 109.5
C28 C27 C16 116.6(14)
C28 C27 C29 108.9(10)
C16 C27 C29 109.3(8)
C28 C27 H27 107.2
C16 C27 H27 107.2
C29 C27 H27 107.2
C26 C24 C12 110.3(11)
C26 C24 C25 115.6(9)
C12 C24 C25 109.0(10)
C26 C24 H24 107.2
C12 C24 H24 107.2
C25 C24 H24 107.2
C33 C34 H34A 109.5
C33 C34 H34B 109.5
H34A C34 H34B 109.5
C33 C34 H34C 109.5
H34A C34 H34C 109.5
H34B C34 H34C 109.5

loop_
_geom_bond_atom_site_label_1
_geom_bond_atom_site_label_2
_geom_bond_distance
Cr1 N1 2.017(4)
Cr1 N2 2.080(4)
Cr1 C1 2.194(6)
Cr1 C4 2.213(6)
Cr1 C5 2.219(6)
Cr1 C2 2.221(6)
Cr1 C3 2.227(6)
Cr1 Cl1 2.2627(14)
N1 C6 1.356(5)
N1 C9 1.374(6)
N2 C10 1.292(6)
N2 C11 1.439(5)
N3 C17 1.274(5)
N3 C18 1.418(6)
C18 C23 1.404(7)
C18 C19 1.415(7)
C6 C7 1.408(7)
C6 C17 1.447(6)
C11 C12 1.371(7)
C11 C16 1.372(7)
C17 H17 0.9500
C9 C8 1.387(7)
C9 C10 1.426(7)
C23 C22 1.392(7)
C23 C33 1.511(8)
C10 H10 0.9500
C19 C20 1.395(7)
C19 C30 1.512(8)
C7 C8 1.369(7)
C7 H7 0.9500
C22 C21 1.380(9)
C22 H22 0.9500
C5 C4 1.344(11)
C5 C1 1.414(10)
C5 H5 1.0000
C30 C32 1.522(8)
C30 C31 1.523(8)
C30 H30 1.0000
C20 C21 1.369(9)
C20 H20 0.9500
C31 H31A 0.9800
C31 H31B 0.9800
C31 H31C 0.9800
C16 C15 1.381(8)
C16 C27 1.522(10)
C8 H8 0.9500
C2 C3 1.341(10)
C2 C1 1.409(10)
C2 H2 1.0000
C33 C34 1.519(8)
C33 C35 1.535(8)
C33 H33 1.0000
C21 H21 0.9500
C3 C4 1.358(10)
C3 H3 1.0000
C32 H32A 0.9800
C32 H32B 0.9800
C32 H32C 0.9800
C25 C24 1.572(16)
C25 H25A 0.9800
C25 H25B 0.9800
C25 H25C 0.9800
C4 H4 1.0000
C12 C13 1.399(8)
C12 C24 1.552(10)
C15 C14 1.327(9)
C15 H15 0.9500
C14 C13 1.362(10)
C14 H14 0.9500
C28 C27 1.378(17)
C28 H28A 0.9800
C28 H28B 0.9800
C28 H28C 0.9800
C29 C27 1.622(18)
C29 H29A 0.9800
C29 H29B 0.9800
C29 H29C 0.9800
C13 H13 0.9500
C1 H1 1.0000
C35 H35A 0.9800
C35 H35B 0.9800
C35 H35C 0.9800
C26 C24 1.48(2)
C26 H26A 0.9800
C26 H26B 0.9800
C26 H26C 0.9800
C27 H27 1.0000
C24 H24 1.0000
C34 H34A 0.9800
C34 H34B 0.9800
C34 H34C 0.9800
